data_4122913
loop_
_publ_author_name
'Han, Ying-Feng'
'Zhang, Long'
'Weng, Lin-Hong'
'Jin, Guo-Xin'

_publ_section_title
;
 H2-Initiated Reversible Switching between Two-Dimensional Metallacycles
 and Three-Dimensional Cylinders.
;
_journal_issue 41
_journal_name_full 'Journal of the American Chemical Society'
_journal_page_first 14608
_journal_paper_doi 10.1021/ja508543y
_journal_volume 136
_journal_year 2014
_chemical_formula_sum 'C74 H96 F12 Ir2 N10 O14 S8'
_chemical_formula_weight 2218.49
_chemical_name_systematic
; 
 ? 
;
_space_group_IT_number 2
_symmetry_cell_setting triclinic
_symmetry_space_group_name_Hall '-P 1'
_symmetry_space_group_name_H-M 'P -1'
_atom_sites_solution_hydrogens geom
_atom_sites_solution_primary direct
_atom_sites_solution_secondary difmap
_audit_creation_method SHELXL-97
_cell_angle_alpha 98.5880(10)
_cell_angle_beta 96.3390(10)
_cell_angle_gamma 108.6200(10)
_cell_formula_units_Z 1
_cell_length_a 12.2074(8)
_cell_length_b 12.2637(8)
_cell_length_c 15.7816(11)
_cell_measurement_reflns_used 7790
_cell_measurement_temperature 173(2)
_cell_measurement_theta_max 28.22
_cell_measurement_theta_min 2.40
_cell_volume 2182.1(3)
_computing_cell_refinement 'Bruker SAINT'
_computing_data_collection 'Bruker APEX2'
_computing_data_reduction 'Bruker SAINT'
_computing_molecular_graphics 'Bruker SHELXTL'
_computing_publication_material 'Bruker SHELXTL'
_computing_structure_refinement 'SHELXL-97 (Sheldrick, 1997)'
_computing_structure_solution 'SHELXS-97 (Sheldrick, 1990)'
_diffrn_ambient_temperature 173(2)
_diffrn_measured_fraction_theta_full 0.984
_diffrn_measured_fraction_theta_max 0.984
_diffrn_measurement_device_type 'Bruker APEX-II CCD'
_diffrn_measurement_method '\f and \w scans'
_diffrn_radiation_monochromator graphite
_diffrn_radiation_source 'fine-focus sealed tube'
_diffrn_radiation_type MoK\a
_diffrn_radiation_wavelength 0.71073
_diffrn_reflns_av_R_equivalents 0.0198
_diffrn_reflns_av_sigmaI/netI 0.0400
_diffrn_reflns_limit_h_max 15
_diffrn_reflns_limit_h_min -15
_diffrn_reflns_limit_k_max 15
_diffrn_reflns_limit_k_min -15
_diffrn_reflns_limit_l_max 20
_diffrn_reflns_limit_l_min -10
_diffrn_reflns_number 15417
_diffrn_reflns_theta_full 27.01
_diffrn_reflns_theta_max 27.01
_diffrn_reflns_theta_min 1.32
_diffrn_standards_decay_% 3.30
_exptl_absorpt_coefficient_mu 3.329
_exptl_absorpt_correction_T_max 0.8004
_exptl_absorpt_correction_T_min 0.6180
_exptl_absorpt_correction_type multi-scan
_exptl_absorpt_process_details sadabs
_exptl_crystal_colour yellow
_exptl_crystal_density_diffrn 1.688
_exptl_crystal_density_method 'not measured'
_exptl_crystal_description sheet
_exptl_crystal_F_000 1112
_exptl_crystal_size_max 0.16
_exptl_crystal_size_mid 0.13
_exptl_crystal_size_min 0.07
_platon_squeeze_details ' '
_refine_diff_density_max 3.955
_refine_diff_density_min -1.865
_refine_diff_density_rms 0.356
_refine_ls_extinction_method none
_refine_ls_goodness_of_fit_ref 1.135
_refine_ls_hydrogen_treatment mixed
_refine_ls_matrix_type full
_refine_ls_number_parameters 574
_refine_ls_number_reflns 9391
_refine_ls_number_restraints 23
_refine_ls_restrained_S_all 1.141
_refine_ls_R_factor_all 0.0696
_refine_ls_R_factor_gt 0.0538
_refine_ls_shift/su_max 0.004
_refine_ls_shift/su_mean 0.000
_refine_ls_structure_factor_coef Fsqd
_refine_ls_weighting_details 'calc w=1/[\s^2^(Fo^2^)+(0.1554P)^2^+0.2347P] where P=(Fo^2^+2Fc^2^)/3'
_refine_ls_weighting_scheme calc
_refine_ls_wR_factor_gt 0.1661
_refine_ls_wR_factor_ref 0.2063
_reflns_number_gt 8104
_reflns_number_total 9391
_reflns_threshold_expression >2sigma(I)
_cod_data_source_file ja508543y_si_001.cif
_cod_data_source_block 2(Py)2(OTf)4
_cod_depositor_comments
;
The following automatic conversions were performed:

'_symmetry_cell_setting' value 'Triclinic' changed to 'triclinic'
according to
/usr/data/users/saulius/crontab/automatic-downloads/current/ACS/lib/dictionaries/cif_core.dic
dictionary named 'cif_core.dic' version 2.4.2 from 2011-04-26.

Automatic conversion script
Id: cif_fix_values 2827 2014-09-09 07:05:25Z andrius 
;
_cod_original_sg_symbol_H-M P-1
_cod_database_code 4122913

loop_
_symmetry_equiv_pos_as_xyz
'x, y, z'
'-x, -y, -z'

loop_
_atom_site_label
_atom_site_type_symbol
_atom_site_fract_x
_atom_site_fract_y
_atom_site_fract_z
_atom_site_U_iso_or_equiv
_atom_site_adp_type
_atom_site_occupancy
_atom_site_symmetry_multiplicity
_atom_site_calc_flag
_atom_site_refinement_flags
Ir1 Ir 0.23685(2) 0.05467(2) 0.716246(17) 0.02903(14) Uani 1 1 d .
S1 S 0.17628(16) 0.09963(17) 0.85401(12) 0.0318(4) Uani 1 1 d .
S2 S -0.07970(18) -0.0862(2) 1.37243(13) 0.0363(4) Uani 1 1 d .
S3 S 0.6990(2) 0.2404(2) 0.94783(16) 0.0457(5) Uani 1 1 d .
S4 S 0.6925(3) 0.3873(4) 0.5169(4) 0.0919(12) Uani 1 1 d D
N1 N 0.2580(6) 0.3388(6) 0.9047(5) 0.0367(15) Uani 1 1 d .
N2 N 0.3305(6) 0.2541(5) 0.9944(5) 0.0326(14) Uani 1 1 d .
N3 N 0.0978(6) -0.0540(6) 1.2737(5) 0.0321(13) Uani 1 1 d .
N4 N 0.0494(6) -0.2214(6) 1.3154(5) 0.0367(15) Uani 1 1 d .
N5 N 0.3480(6) 0.2291(6) 0.7192(4) 0.0313(13) Uani 1 1 d .
O1 O 0.6240(7) 0.3014(7) 0.9799(6) 0.067(2) Uani 1 1 d .
O2 O 0.6886(8) 0.2231(10) 0.8559(6) 0.076(3) Uani 1 1 d .
O3 O 0.7005(10) 0.1392(8) 0.9822(8) 0.097(4) Uani 1 1 d .
O4 O 0.7511(18) 0.363(2) 0.5844(13) 0.198(9) Uani 1 1 d DU
O5 O 0.5895(12) 0.4175(18) 0.4991(11) 0.142(6) Uani 1 1 d .
O6 O 0.642(2) 0.2734(14) 0.4570(17) 0.165(9) Uani 0.65 1 d PDU
O6' O 0.731(3) 0.509(3) 0.589(3) 0.114(11) Uani 0.35 1 d PU
F1 F 0.8715(9) 0.3815(9) 1.0707(6) 0.109(4) Uani 1 1 d .
F2 F 0.9280(7) 0.2981(10) 0.9646(8) 0.117(4) Uani 1 1 d .
F3 F 0.8645(8) 0.4412(10) 0.9533(8) 0.133(5) Uani 1 1 d .
F4 F 0.7462(13) 0.4771(19) 0.3741(11) 0.202(9) Uani 1 1 d D
F5 F 0.8108(17) 0.5807(12) 0.4796(12) 0.115(5) Uani 0.65 1 d PD
F5' F 0.757(3) 0.337(4) 0.387(2) 0.136(14) Uani 0.35 1 d P
F6 F 0.8933(11) 0.4603(16) 0.4553(13) 0.182(7) Uani 1 1 d .
C1 C 0.2589(6) 0.2349(7) 0.9177(5) 0.0301(15) Uani 1 1 d .
C2 C 0.3753(8) 0.3722(7) 1.0290(6) 0.043(2) Uani 1 1 d .
H2 H 0.4284 0.4089 1.0820 0.051 Uiso 1 1 calc R
C3 C 0.3300(8) 0.4255(7) 0.9739(6) 0.0394(18) Uani 1 1 d .
H3 H 0.3442 0.5074 0.9806 0.047 Uiso 1 1 calc R
C4 C 0.3647(6) 0.1673(7) 1.0372(5) 0.0294(14) Uani 1 1 d .
H4A H 0.4482 0.1784 1.0347 0.035 Uiso 1 1 calc R
H4B H 0.3172 0.0870 1.0055 0.035 Uiso 1 1 calc R
C5 C 0.3473(7) 0.1798(7) 1.1301(5) 0.0306(15) Uani 1 1 d .
C6 C 0.2349(6) 0.1214(7) 1.1514(5) 0.0321(15) Uani 1 1 d .
C7 C 0.2190(6) 0.1306(7) 1.2380(5) 0.0303(15) Uani 1 1 d .
C8 C 0.3119(7) 0.1975(7) 1.3047(5) 0.0364(17) Uani 1 1 d .
C9 C 0.4200(7) 0.2559(8) 1.2835(5) 0.0395(18) Uani 1 1 d .
H9 H 0.4823 0.3035 1.3288 0.047 Uiso 1 1 calc R
C10 C 0.4397(6) 0.2471(7) 1.1989(5) 0.0331(16) Uani 1 1 d .
C11 C 0.1024(7) 0.0636(6) 1.2616(5) 0.0303(15) Uani 1 1 d .
H11A H 0.0910 0.1075 1.3159 0.036 Uiso 1 1 calc R
H11B H 0.0380 0.0567 1.2149 0.036 Uiso 1 1 calc R
C12 C 0.0221(7) -0.1218(7) 1.3170(5) 0.0321(15) Uani 1 1 d .
C13 C 0.1422(9) -0.2148(9) 1.2723(7) 0.048(2) Uani 1 1 d .
H13 H 0.1794 -0.2718 1.2637 0.058 Uiso 1 1 calc R
C14 C 0.1710(7) -0.1116(8) 1.2442(6) 0.0388(18) Uani 1 1 d .
H14 H 0.2303 -0.0841 1.2106 0.047 Uiso 1 1 calc R
C15 C 0.1854(9) 0.3614(10) 0.8356(7) 0.052(2) Uani 1 1 d .
H15A H 0.1740 0.3034 0.7825 0.078 Uiso 1 1 calc R
H15B H 0.2237 0.4403 0.8251 0.078 Uiso 1 1 calc R
H15C H 0.1091 0.3556 0.8524 0.078 Uiso 1 1 calc R
C16 C 0.1365(7) 0.0495(9) 1.0790(6) 0.045(2) Uani 1 1 d .
H16A H 0.0859 -0.0182 1.0987 0.068 Uiso 1 1 calc R
H16B H 0.1687 0.0222 1.0291 0.068 Uiso 1 1 calc R
H16C H 0.0906 0.0976 1.0618 0.068 Uiso 1 1 calc R
C17 C 0.3003(9) 0.2131(10) 1.3996(6) 0.055(3) Uani 1 1 d .
H17A H 0.2598 0.2694 1.4125 0.082 Uiso 1 1 calc R
H17B H 0.3785 0.2426 1.4355 0.082 Uiso 1 1 calc R
H17C H 0.2551 0.1375 1.4125 0.082 Uiso 1 1 calc R
C18 C 0.5630(7) 0.3088(8) 1.1839(7) 0.046(2) Uani 1 1 d .
H18A H 0.5830 0.3938 1.2019 0.069 Uiso 1 1 calc R
H18B H 0.5671 0.2898 1.1221 0.069 Uiso 1 1 calc R
H18C H 0.6185 0.2828 1.2181 0.069 Uiso 1 1 calc R
C19 C -0.0063(10) -0.3164(9) 1.3593(8) 0.054(2) Uani 1 1 d .
H19A H -0.0806 -0.3102 1.3733 0.082 Uiso 1 1 calc R
H19B H 0.0457 -0.3105 1.4130 0.082 Uiso 1 1 calc R
H19C H -0.0214 -0.3921 1.3210 0.082 Uiso 1 1 calc R
C20 C 0.3448(8) 0.2837(8) 0.6500(7) 0.0409(19) Uani 1 1 d .
H20 H 0.2802 0.2511 0.6035 0.049 Uiso 1 1 calc R
C21 C 0.4335(8) 0.3850(9) 0.6465(7) 0.050(2) Uani 1 1 d .
H21 H 0.4314 0.4197 0.5967 0.059 Uiso 1 1 calc R
C22 C 0.5245(9) 0.4359(9) 0.7143(9) 0.059(3) Uani 1 1 d .
H22 H 0.5835 0.5082 0.7136 0.070 Uiso 1 1 calc R
C23 C 0.5292(8) 0.3798(9) 0.7845(8) 0.054(2) Uani 1 1 d .
H23 H 0.5931 0.4123 0.8315 0.064 Uiso 1 1 calc R
C24 C 0.4404(7) 0.2766(8) 0.7855(6) 0.0403(18) Uani 1 1 d .
H24 H 0.4440 0.2383 0.8333 0.048 Uiso 1 1 calc R
C25 C 0.3456(7) -0.0508(8) 0.7560(6) 0.0398(18) Uani 1 1 d .
C26 C 0.2218(8) -0.1239(8) 0.7398(6) 0.045(2) Uani 1 1 d .
C27 C 0.1754(8) -0.1314(7) 0.6480(6) 0.0427(19) Uani 1 1 d .
C28 C 0.2720(9) -0.0621(8) 0.6102(6) 0.0432(19) Uani 1 1 d .
C29 C 0.3738(7) -0.0142(7) 0.6756(6) 0.0377(18) Uani 1 1 d .
C30 C 0.4280(9) -0.0179(9) 0.8432(7) 0.054(3) Uani 1 1 d .
H30A H 0.3820 -0.0234 0.8905 0.080 Uiso 1 1 calc R
H30B H 0.4826 0.0625 0.8504 0.080 Uiso 1 1 calc R
H30C H 0.4723 -0.0719 0.8445 0.080 Uiso 1 1 calc R
C31 C 0.1558(9) -0.1848(10) 0.8001(8) 0.058(3) Uani 1 1 d .
H31A H 0.1728 -0.2572 0.8030 0.087 Uiso 1 1 calc R
H31B H 0.0718 -0.2041 0.7799 0.087 Uiso 1 1 calc R
H31C H 0.1783 -0.1342 0.8579 0.087 Uiso 1 1 calc R
C32 C 0.0563(10) -0.2066(9) 0.6019(7) 0.056(3) Uani 1 1 d .
H32A H 0.0270 -0.1653 0.5612 0.084 Uiso 1 1 calc R
H32B H 0.0035 -0.2243 0.6443 0.084 Uiso 1 1 calc R
H32C H 0.0599 -0.2799 0.5698 0.084 Uiso 1 1 calc R
C33 C 0.2682(11) -0.0497(10) 0.5171(6) 0.053(2) Uani 1 1 d .
H33A H 0.3411 0.0098 0.5108 0.079 Uiso 1 1 calc R
H33B H 0.2014 -0.0258 0.4987 0.079 Uiso 1 1 calc R
H33C H 0.2596 -0.1251 0.4807 0.079 Uiso 1 1 calc R
C34 C 0.4927(9) 0.0584(10) 0.6631(8) 0.061(3) Uani 1 1 d .
H34A H 0.5385 0.0075 0.6491 0.091 Uiso 1 1 calc R
H34B H 0.5327 0.1159 0.7167 0.091 Uiso 1 1 calc R
H34C H 0.4849 0.0996 0.6154 0.091 Uiso 1 1 calc R
C35 C 0.8465(10) 0.3439(10) 0.9863(9) 0.063(3) Uani 1 1 d .
C36 C 0.7866(12) 0.4598(13) 0.4553(12) 0.099(6) Uani 1 1 d D
C37 C 0.871(2) 0.627(2) 0.7233(14) 0.118(7) Uani 1 1 d .
H37A H 0.9123 0.7121 0.7331 0.177 Uiso 1 1 calc R
H37B H 0.7955 0.6072 0.6851 0.177 Uiso 1 1 calc R
H37C H 0.9185 0.5858 0.6959 0.177 Uiso 1 1 calc R
O7 O 0.8523(18) 0.5948(19) 0.8007(15) 0.171(8) Uani 1 1 d D
H7' H 0.805(12) 0.525(6) 0.793(12) 0.10(6) Uiso 1 1 d D

loop_
_atom_site_aniso_label
_atom_site_aniso_U_11
_atom_site_aniso_U_22
_atom_site_aniso_U_33
_atom_site_aniso_U_23
_atom_site_aniso_U_13
_atom_site_aniso_U_12
Ir1 0.03128(19) 0.03044(19) 0.02670(19) 0.00717(12) 0.00791(12) 0.01066(13)
S1 0.0313(9) 0.0336(9) 0.0222(8) 0.0025(7) 0.0050(7) 0.0011(7)
S2 0.0340(9) 0.0496(11) 0.0255(9) 0.0118(8) 0.0064(7) 0.0123(8)
S3 0.0524(13) 0.0380(11) 0.0460(12) 0.0035(9) 0.0116(10) 0.0157(9)
S4 0.0617(19) 0.092(3) 0.130(4) 0.043(3) 0.015(2) 0.0283(19)
N1 0.038(4) 0.036(3) 0.032(3) 0.003(3) 0.003(3) 0.009(3)
N2 0.029(3) 0.024(3) 0.036(4) 0.001(3) 0.000(3) 0.000(2)
N3 0.030(3) 0.033(3) 0.036(4) 0.009(3) 0.009(3) 0.013(3)
N4 0.046(4) 0.032(3) 0.036(4) 0.012(3) 0.005(3) 0.017(3)
N5 0.032(3) 0.036(3) 0.031(3) 0.011(3) 0.009(3) 0.015(3)
O1 0.065(5) 0.052(4) 0.092(6) 0.009(4) 0.047(4) 0.023(4)
O2 0.056(5) 0.127(8) 0.057(5) 0.013(5) 0.019(4) 0.045(5)
O3 0.111(8) 0.055(5) 0.105(8) 0.037(5) -0.030(6) 0.007(5)
O4 0.208(15) 0.256(17) 0.156(13) 0.138(13) 0.025(11) 0.073(13)
O5 0.088(9) 0.231(19) 0.125(12) 0.049(12) 0.036(8) 0.068(11)
O6 0.179(17) 0.059(9) 0.219(19) 0.029(12) -0.026(14) 0.008(11)
O6' 0.128(18) 0.097(16) 0.131(19) -0.021(13) 0.012(15) 0.077(15)
F1 0.118(8) 0.094(6) 0.066(5) 0.001(5) -0.002(5) -0.019(6)
F2 0.059(5) 0.147(9) 0.145(9) -0.002(7) -0.008(5) 0.055(6)
F3 0.077(6) 0.132(9) 0.170(11) 0.110(9) 0.002(6) -0.022(6)
F4 0.121(11) 0.23(2) 0.192(18) 0.085(15) -0.045(11) -0.015(12)
F5 0.152(15) 0.082(9) 0.135(14) 0.032(9) 0.057(12) 0.056(10)
F5' 0.12(3) 0.18(4) 0.068(18) 0.03(2) -0.016(16) 0.01(2)
F6 0.080(7) 0.205(16) 0.27(2) 0.108(15) 0.022(10) 0.034(9)
C1 0.021(3) 0.034(4) 0.030(4) 0.004(3) 0.002(3) 0.004(3)
C2 0.046(5) 0.028(4) 0.041(5) -0.007(3) 0.002(4) 0.003(3)
C3 0.046(5) 0.032(4) 0.037(4) 0.005(3) 0.009(4) 0.010(3)
C4 0.028(3) 0.032(4) 0.027(4) 0.008(3) 0.004(3) 0.008(3)
C5 0.031(4) 0.031(4) 0.025(4) 0.001(3) 0.001(3) 0.007(3)
C6 0.026(3) 0.033(4) 0.033(4) 0.008(3) -0.001(3) 0.005(3)
C7 0.029(3) 0.032(4) 0.031(4) 0.010(3) 0.007(3) 0.010(3)
C8 0.036(4) 0.037(4) 0.032(4) 0.005(3) 0.003(3) 0.010(3)
C9 0.037(4) 0.042(4) 0.027(4) 0.005(3) -0.003(3) 0.000(3)
C10 0.023(3) 0.035(4) 0.032(4) 0.004(3) -0.001(3) 0.000(3)
C11 0.033(4) 0.031(4) 0.028(4) 0.006(3) 0.006(3) 0.012(3)
C12 0.031(4) 0.036(4) 0.027(4) 0.009(3) 0.000(3) 0.010(3)
C13 0.046(5) 0.053(5) 0.047(5) 0.011(4) 0.002(4) 0.021(4)
C14 0.037(4) 0.040(4) 0.043(5) 0.007(4) 0.009(3) 0.018(3)
C15 0.044(5) 0.057(6) 0.054(6) 0.012(5) -0.002(4) 0.019(4)
C16 0.028(4) 0.058(5) 0.033(4) 0.003(4) -0.002(3) -0.003(4)
C17 0.053(6) 0.058(6) 0.036(5) 0.003(4) 0.004(4) -0.002(5)
C18 0.029(4) 0.047(5) 0.050(5) 0.004(4) 0.003(4) 0.001(3)
C19 0.061(6) 0.050(5) 0.059(6) 0.033(5) 0.014(5) 0.018(5)
C20 0.041(4) 0.041(4) 0.046(5) 0.015(4) 0.016(4) 0.016(4)
C21 0.045(5) 0.053(5) 0.059(6) 0.031(5) 0.014(4) 0.018(4)
C22 0.040(5) 0.043(5) 0.094(9) 0.026(5) 0.021(5) 0.007(4)
C23 0.038(5) 0.041(5) 0.074(7) 0.007(5) 0.004(4) 0.006(4)
C24 0.033(4) 0.053(5) 0.039(5) 0.016(4) 0.014(3) 0.015(4)
C25 0.035(4) 0.038(4) 0.046(5) 0.004(4) 0.004(3) 0.014(3)
C26 0.046(5) 0.044(5) 0.038(5) 0.012(4) 0.008(4) 0.006(4)
C27 0.049(5) 0.033(4) 0.037(4) -0.005(3) -0.001(4) 0.009(4)
C28 0.055(5) 0.043(5) 0.035(4) 0.005(4) 0.010(4) 0.021(4)
C29 0.040(4) 0.041(4) 0.043(5) 0.007(4) 0.018(4) 0.026(4)
C30 0.047(5) 0.055(6) 0.065(6) 0.018(5) -0.009(5) 0.028(4)
C31 0.043(5) 0.051(6) 0.068(7) 0.024(5) -0.003(5) -0.004(4)
C32 0.068(7) 0.050(5) 0.048(6) -0.001(4) 0.002(5) 0.024(5)
C33 0.075(7) 0.057(6) 0.032(5) 0.005(4) 0.015(4) 0.031(5)
C34 0.046(5) 0.064(7) 0.067(7) 0.003(5) 0.017(5) 0.015(5)
C35 0.050(6) 0.050(6) 0.085(9) 0.004(6) 0.010(6) 0.018(5)
C36 0.057(8) 0.089(10) 0.163(18) 0.023(11) -0.008(9) 0.053(8)
C37 0.127(17) 0.129(17) 0.107(15) 0.027(13) 0.049(13) 0.046(14)
O7 0.157(17) 0.156(18) 0.176(19) 0.052(15) 0.059(14) 0.000(14)

loop_
_atom_type_symbol
_atom_type_description
_atom_type_scat_dispersion_real
_atom_type_scat_dispersion_imag
_atom_type_scat_source
C C 0.0033 0.0016 'International Tables Vol C Tables 4.2.6.8 and 6.1.1.4'
H H 0.0000 0.0000 'International Tables Vol C Tables 4.2.6.8 and 6.1.1.4'
N N 0.0061 0.0033 'International Tables Vol C Tables 4.2.6.8 and 6.1.1.4'
O O 0.0106 0.0060 'International Tables Vol C Tables 4.2.6.8 and 6.1.1.4'
F F 0.0171 0.0103 'International Tables Vol C Tables 4.2.6.8 and 6.1.1.4'
S S 0.1246 0.1234 'International Tables Vol C Tables 4.2.6.8 and 6.1.1.4'
Ir Ir -1.4442 7.9887 'International Tables Vol C Tables 4.2.6.8 and 6.1.1.4'

loop_
_geom_angle_atom_site_label_1
_geom_angle_atom_site_label_2
_geom_angle_atom_site_label_3
_geom_angle
_geom_angle_site_symmetry_1
_geom_angle_site_symmetry_3
N5 Ir1 C28 107.8(3) . .
N5 Ir1 C29 90.6(3) . .
C28 Ir1 C29 37.6(3) . .
N5 Ir1 C27 146.2(3) . .
C28 Ir1 C27 38.6(4) . .
C29 Ir1 C27 63.8(3) . .
N5 Ir1 C26 147.5(3) . .
C28 Ir1 C26 64.3(3) . .
C29 Ir1 C26 63.8(3) . .
C27 Ir1 C26 38.8(3) . .
N5 Ir1 C25 109.4(3) . .
C28 Ir1 C25 63.7(3) . .
C29 Ir1 C25 38.0(3) . .
C27 Ir1 C25 64.2(3) . .
C26 Ir1 C25 38.2(3) . .
N5 Ir1 S2 90.36(18) . 2_557
C28 Ir1 S2 94.9(3) . 2_557
C29 Ir1 S2 129.2(2) . 2_557
C27 Ir1 S2 90.0(3) . 2_557
C26 Ir1 S2 120.9(2) . 2_557
C25 Ir1 S2 154.1(2) . 2_557
N5 Ir1 S1 95.34(18) . .
C28 Ir1 S1 154.1(3) . .
C29 Ir1 S1 134.0(2) . .
C27 Ir1 S1 118.2(3) . .
C26 Ir1 S1 89.9(3) . .
C25 Ir1 S1 98.2(2) . .
S2 Ir1 S1 96.36(7) 2_557 .
C1 S1 Ir1 115.3(3) . .
C12 S2 Ir1 115.4(3) . 2_557
O2 S3 O3 113.7(7) . .
O2 S3 O1 112.1(6) . .
O3 S3 O1 117.4(7) . .
O2 S3 C35 103.8(6) . .
O3 S3 C35 103.5(6) . .
O1 S3 C35 104.5(5) . .
O4 S4 O5 137.5(13) . .
O4 S4 O6 103.0(15) . .
O5 S4 O6 93.2(14) . .
O4 S4 O6' 77.3(18) . .
O5 S4 O6' 81.3(15) . .
O6 S4 O6' 172(2) . .
O4 S4 C36 110.9(10) . .
O5 S4 C36 104.9(8) . .
O6 S4 C36 98.6(14) . .
O6' S4 C36 89.0(17) . .
C1 N1 C3 109.5(7) . .
C1 N1 C15 126.7(8) . .
C3 N1 C15 123.5(8) . .
C1 N2 C2 109.8(7) . .
C1 N2 C4 128.3(6) . .
C2 N2 C4 121.8(7) . .
C12 N3 C14 109.6(7) . .
C12 N3 C11 124.9(7) . .
C14 N3 C11 125.5(7) . .
C12 N4 C13 109.8(7) . .
C12 N4 C19 124.6(8) . .
C13 N4 C19 125.4(8) . .
C24 N5 C20 119.0(7) . .
C24 N5 Ir1 116.8(5) . .
C20 N5 Ir1 122.8(6) . .
N1 C1 N2 106.6(7) . .
N1 C1 S1 127.0(6) . .
N2 C1 S1 126.2(6) . .
C3 C2 N2 106.8(8) . .
C2 C3 N1 107.3(8) . .
N2 C4 C5 111.4(6) . .
C10 C5 C6 118.1(7) . .
C10 C5 C4 121.8(7) . .
C6 C5 C4 120.0(7) . .
C7 C6 C5 120.2(7) . .
C7 C6 C16 121.2(7) . .
C5 C6 C16 118.6(7) . .
C6 C7 C8 120.4(7) . .
C6 C7 C11 120.6(7) . .
C8 C7 C11 118.9(7) . .
C9 C8 C7 119.1(8) . .
C9 C8 C17 117.6(8) . .
C7 C8 C17 123.2(8) . .
C10 C9 C8 122.1(7) . .
C9 C10 C5 120.0(7) . .
C9 C10 C18 117.6(7) . .
C5 C10 C18 122.5(8) . .
N3 C11 C7 111.1(6) . .
N3 C12 N4 106.1(7) . .
N3 C12 S2 127.8(6) . .
N4 C12 S2 125.8(6) . .
C14 C13 N4 107.2(8) . .
C13 C14 N3 107.2(8) . .
N5 C20 C21 121.1(9) . .
C22 C21 C20 120.4(9) . .
C21 C22 C23 118.8(9) . .
C24 C23 C22 119.6(10) . .
N5 C24 C23 121.0(9) . .
C29 C25 C26 107.6(8) . .
C29 C25 C30 127.0(8) . .
C26 C25 C30 125.4(9) . .
C29 C25 Ir1 70.3(5) . .
C26 C25 Ir1 70.8(5) . .
C30 C25 Ir1 123.4(6) . .
C31 C26 C25 127.5(9) . .
C31 C26 C27 125.0(8) . .
C25 C26 C27 107.4(8) . .
C31 C26 Ir1 126.7(8) . .
C25 C26 Ir1 71.0(5) . .
C27 C26 Ir1 70.2(5) . .
C28 C27 C26 107.0(8) . .
C28 C27 C32 127.3(9) . .
C26 C27 C32 125.3(9) . .
C28 C27 Ir1 70.3(5) . .
C26 C27 Ir1 71.0(5) . .
C32 C27 Ir1 129.0(7) . .
C29 C28 C27 108.6(8) . .
C29 C28 C33 125.1(9) . .
C27 C28 C33 126.2(9) . .
C29 C28 Ir1 71.5(5) . .
C27 C28 Ir1 71.2(5) . .
C33 C28 Ir1 126.5(7) . .
C28 C29 C25 109.3(8) . .
C28 C29 C34 125.7(9) . .
C25 C29 C34 124.9(9) . .
C28 C29 Ir1 71.0(5) . .
C25 C29 Ir1 71.7(5) . .
C34 C29 Ir1 125.4(7) . .
F1 C35 F3 104.6(11) . .
F1 C35 F2 106.7(12) . .
F3 C35 F2 107.2(12) . .
F1 C35 S3 114.2(9) . .
F3 C35 S3 111.7(9) . .
F2 C35 S3 111.9(9) . .
F6 C36 F4 107.4(18) . .
F6 C36 F5 98.8(15) . .
F4 C36 F5 83.4(14) . .
F6 C36 F5' 81.8(18) . .
F4 C36 F5' 73.0(17) . .
F5 C36 F5' 155(2) . .
F6 C36 S4 125.0(12) . .
F4 C36 S4 121.5(11) . .
F5 C36 S4 109.8(13) . .
F5' C36 S4 89.3(15) . .

loop_
_geom_bond_atom_site_label_1
_geom_bond_atom_site_label_2
_geom_bond_distance
_geom_bond_site_symmetry_2
Ir1 N5 2.127(7) .
Ir1 C28 2.206(9) .
Ir1 C29 2.214(7) .
Ir1 C27 2.219(8) .
Ir1 C26 2.230(10) .
Ir1 C25 2.232(8) .
Ir1 S2 2.415(2) 2_557
Ir1 S1 2.4155(19) .
S1 C1 1.729(8) .
S2 C12 1.725(8) .
S2 Ir1 2.415(2) 2_557
S3 O2 1.420(9) .
S3 O3 1.432(9) .
S3 O1 1.443(7) .
S3 C35 1.814(12) .
S4 O4 1.343(13) .
S4 O5 1.431(15) .
S4 O6 1.467(16) .
S4 O6' 1.64(3) .
S4 C36 1.704(19) .
N1 C1 1.323(11) .
N1 C3 1.392(11) .
N1 C15 1.444(12) .
N2 C1 1.354(10) .
N2 C2 1.373(10) .
N2 C4 1.485(10) .
N3 C12 1.353(10) .
N3 C14 1.381(10) .
N3 C11 1.467(10) .
N4 C12 1.362(10) .
N4 C13 1.371(13) .
N4 C19 1.463(11) .
N5 C24 1.358(11) .
N5 C20 1.366(11) .
F1 C35 1.309(16) .
F2 C35 1.341(14) .
F3 C35 1.337(15) .
F4 C36 1.392(15) .
F5 C36 1.399(15) .
F5' C36 1.62(5) .
F6 C36 1.300(18) .
C2 C3 1.337(14) .
C4 C5 1.496(11) .
C5 C10 1.415(10) .
C5 C6 1.433(11) .
C6 C7 1.394(11) .
C6 C16 1.499(10) .
C7 C8 1.397(11) .
C7 C11 1.517(10) .
C8 C9 1.390(12) .
C8 C17 1.510(13) .
C9 C10 1.376(12) .
C10 C18 1.516(11) .
C13 C14 1.356(13) .
C20 C21 1.376(13) .
C21 C22 1.364(16) .
C22 C23 1.395(16) .
C23 C24 1.382(13) .
C25 C29 1.448(13) .
C25 C26 1.460(12) .
C25 C30 1.529(13) .
C26 C31 1.451(14) .
C26 C27 1.476(13) .
C27 C28 1.461(13) .
C27 C32 1.484(14) .
C28 C29 1.423(13) .
C28 C33 1.498(13) .
C29 C34 1.492(13) .
C37 O7 1.36(3) .

loop_
_platon_squeeze_void_nr
_platon_squeeze_void_average_x
_platon_squeeze_void_average_y
_platon_squeeze_void_average_z
_platon_squeeze_void_volume
_platon_squeeze_void_count_electrons
1 0.108 0.558 0.738 9.4 1.1
2 0.892 0.442 0.262 9.4 1.1
